data_2200699
loop_
_publ_author_name
'De-Zhong Niu'
'Bai-Wang Sun'
'Zai-Sheng Lu'
'Zhe-Ming Wang'
'Chun-Hua Yan'

_publ_section_title
;
 Diazido{<i>N,N</i>'-bis[2-(2-pyridyl)ethylene]-1,3-diaminopropane}nickel(II)
 monohydrate
;
_journal_issue 12
_journal_name_full 'Acta Crystallographica Section E'
_journal_page_first m589
_journal_page_last m590
_journal_paper_doi 10.1107/S1600536801019663
_journal_volume 57
_journal_year 2001
_chemical_formula_iupac '[Ni (C15 H16 N4) (N3)2], H2O'
_chemical_formula_moiety 'C15 H18 N10 Ni O'
_chemical_formula_sum 'C15 H18 N10 Ni O'
_chemical_formula_weight 413.10
_chemical_name_systematic
;
 ?
;
_space_group_IT_number 61
_symmetry_cell_setting orthorhombic
_symmetry_space_group_name_Hall '-P 2ac 2ab'
_symmetry_space_group_name_H-M 'P b c a'
_audit_creation_method SHELXL-97
_cell_angle_alpha 90.00
_cell_angle_beta 90.00
_cell_angle_gamma 90.00
_cell_formula_units_Z 8
_cell_length_a 13.5783(3)
_cell_length_b 15.2608(3)
_cell_length_c 17.5449(4)
_cell_measurement_reflns_used 48907
_cell_measurement_temperature 293(2)
_cell_measurement_theta_max 27.87
_cell_measurement_theta_min 3.48
_cell_volume 3635.58(14)
_computing_cell_refinement 'HKL, SCALEPACK (Otwinowski & Minor, 1997)'
_computing_data_collection 'COLLECT (Nonius, 1998)'
_computing_data_reduction 'HKL, DENZO (Otwinowski & Minor, 1997) and maXus (Mackay et al., 1998)'
_computing_molecular_graphics 'SHELXTL (Sheldrick, 1998)'
_computing_publication_material SHELXL97
_computing_structure_refinement 'SHELXL97 (Sheldrick, 1997)'
_computing_structure_solution 'SHELXS97 (Sheldrick, 1997)'
_diffrn_ambient_temperature 293(2)
_diffrn_detector_area_resol_mean .76
_diffrn_measured_fraction_theta_full .998
_diffrn_measured_fraction_theta_max .998
_diffrn_measurement_device_type 'Nonius KappaCCD'
_diffrn_measurement_method CCD
_diffrn_radiation_monochromator graphite
_diffrn_radiation_source 'fine-focus sealed tube'
_diffrn_radiation_type MoK\a
_diffrn_radiation_wavelength .71073
_diffrn_reflns_av_R_equivalents .0691
_diffrn_reflns_av_sigmaI/netI .0327
_diffrn_reflns_limit_h_max 17
_diffrn_reflns_limit_h_min -17
_diffrn_reflns_limit_k_max 20
_diffrn_reflns_limit_k_min -20
_diffrn_reflns_limit_l_max 23
_diffrn_reflns_limit_l_min -23
_diffrn_reflns_number 48907
_diffrn_reflns_theta_full 27.87
_diffrn_reflns_theta_max 27.87
_diffrn_reflns_theta_min 3.48
_exptl_absorpt_coefficient_mu 1.096
_exptl_absorpt_correction_T_max .821
_exptl_absorpt_correction_T_min .710
_exptl_absorpt_correction_type empirical
_exptl_absorpt_process_details '(Blessing, 1995, 1997)'
_exptl_crystal_colour yellow
_exptl_crystal_density_diffrn 1.509
_exptl_crystal_density_method 'not measured'
_exptl_crystal_description block
_exptl_crystal_F_000 1712
_exptl_crystal_size_max .24
_exptl_crystal_size_mid .20
_exptl_crystal_size_min .18
_refine_diff_density_max .676
_refine_diff_density_min -.372
_refine_ls_extinction_coef .0014(3)
_refine_ls_extinction_method SHELXL97
_refine_ls_goodness_of_fit_ref 1.015
_refine_ls_hydrogen_treatment mixed
_refine_ls_matrix_type full
_refine_ls_number_parameters 252
_refine_ls_number_reflns 4317
_refine_ls_number_restraints 3
_refine_ls_restrained_S_all 1.015
_refine_ls_R_factor_all .0719
_refine_ls_R_factor_gt .0376
_refine_ls_shift/su_max .001
_refine_ls_shift/su_mean .000
_refine_ls_structure_factor_coef Fsqd
_refine_ls_weighting_details 'calc w = 1/[\s^2^(Fo^2^)+(0.0425P)^2^+1.9396P] where P = (Fo^2^+2Fc^2^)/3'
_refine_ls_weighting_scheme calc
_refine_ls_wR_factor_ref .1003
_reflns_number_gt 2828
_reflns_number_total 4317
_reflns_threshold_expression I>2\s(I)
_cod_data_source_file na6105.cif
_cod_data_source_block I
_cod_database_code 2200699
_cod_database_fobs_code 2200699

loop_
_symmetry_equiv_pos_as_xyz
'x, y, z'
'-x+1/2, -y, z+1/2'
'-x, y+1/2, -z+1/2'
'x+1/2, -y+1/2, -z'
'-x, -y, -z'
'x-1/2, y, -z-1/2'
'x, -y-1/2, z-1/2'
'-x-1/2, y-1/2, z'

loop_
_atom_site_label
_atom_site_fract_x
_atom_site_fract_y
_atom_site_fract_z
_atom_site_U_iso_or_equiv
_atom_site_adp_type
_atom_site_calc_flag
_atom_site_refinement_flags
_atom_site_occupancy
_atom_site_disorder_assembly
_atom_site_disorder_group
_atom_site_type_symbol
O1 .13664(16) .12665(12) .23559(12) .0652(6) Uani d D 1 . . O
Ni1 .37530(2) .002947(16) .345462(14) .03204(11) Uani d . 1 . . Ni
N1 .38617(14) .12410(12) .40560(11) .0375(4) Uani d . 1 . . N
N2 .38323(15) .09055(13) .25658(11) .0439(5) Uani d . 1 . . N
N3 .36859(14) -.10221(12) .27297(10) .0374(4) Uani d . 1 . . N
N4 .36751(13) -.10302(11) .42495(10) .0339(4) Uani d . 1 . . N
N5 .22050(16) .01497(14) .35186(12) .0478(5) Uani d . 1 . . N
N6 .18588(16) .01708(12) .41386(13) .0450(5) Uani d . 1 . . N
N7 .1515(2) .01869(16) .47386(16) .0773(9) Uani d . 1 . . N
N8 .53171(15) -.00650(12) .35000(11) .0406(5) Uani d . 1 . . N
N9 .57131(15) -.07339(13) .33263(11) .0400(5) Uani d . 1 . . N
N10 .61005(18) -.13800(16) .31629(16) .0687(7) Uani d . 1 . . N
C1 .38638(18) .14266(15) .47986(14) .0445(6) Uani d . 1 . . C
H1 .3846 .0965 .5144 .053 Uiso calc R 1 . . H
C2 .38913(19) .22733(16) .50802(17) .0540(7) Uani d . 1 . . C
H2 .3896 .2373 .5603 .065 Uiso calc R 1 . . H
C3 .3912(2) .29613(17) .4582(2) .0616(8) Uani d . 1 . . C
H3 .3929 .3535 .4760 .074 Uiso calc R 1 . . H
C4 .39069(19) .27898(16) .38129(18) .0539(7) Uani d . 1 . . C
H4 .3916 .3246 .3462 .065 Uiso calc R 1 . . H
C5 .38876(17) .19283(15) .35698(15) .0432(6) Uani d . 1 . . C
C6 .38864(18) .16990(16) .27580(16) .0501(7) Uani d . 1 . . C
H6 .3925 .2135 .2389 .060 Uiso calc R 1 . . H
C7 .3849(2) .0673(2) .17481(14) .0604(8) Uani d . 1 . . C
H7A .4219 .1114 .1471 .072 Uiso calc R 1 . . H
H7B .3180 .0675 .1553 .072 Uiso calc R 1 . . H
C8 .4307(3) -.0218(2) .16067(14) .0664(9) Uani d . 1 . . C
H8A .4410 -.0290 .1063 .080 Uiso calc R 1 . . H
H8B .4947 -.0237 .1852 .080 Uiso calc R 1 . . H
C9 .3704(2) -.09681(18) .18903(13) .0533(7) Uani d . 1 . . C
H9A .3036 -.0907 .1704 .064 Uiso calc R 1 . . H
H9B .3970 -.1510 .1687 .064 Uiso calc R 1 . . H
C10 .36995(18) -.17618(15) .30474(14) .0432(6) Uani d . 1 . . C
H10 .3725 -.2271 .2757 .052 Uiso calc R 1 . . H
C11 .36742(16) -.18093(14) .38863(13) .0367(5) Uani d . 1 . . C
C12 .36409(18) -.25992(15) .42595(15) .0466(6) Uani d . 1 . . C
H12 .3657 -.3122 .3987 .056 Uiso calc R 1 . . H
C13 .35836(19) -.26074(16) .50465(15) .0502(7) Uani d . 1 . . C
H13 .3553 -.3133 .5314 .060 Uiso calc R 1 . . H
C14 .35738(18) -.18193(17) .54220(14) .0483(6) Uani d . 1 . . C
H14 .3531 -.1802 .5951 .058 Uiso calc R 1 . . H
C15 .36272(17) -.10537(15) .50095(13) .0408(6) Uani d . 1 . . C
H15 .3630 -.0525 .5274 .049 Uiso calc R 1 . . H
H1A .157(2) .0913(17) .2764(13) .092(8) Uiso d D 1 . . H
H1B .104(2) .0886(17) .2024(14) .092(8) Uiso d D 1 . . H

loop_
_atom_site_aniso_label
_atom_site_aniso_U_11
_atom_site_aniso_U_22
_atom_site_aniso_U_33
_atom_site_aniso_U_12
_atom_site_aniso_U_13
_atom_site_aniso_U_23
O1 .0808(15) .0408(10) .0740(14) -.0021(10) -.0275(12) -.0039(10)
Ni1 .03995(18) .02971(16) .02644(16) .00016(12) -.00010(11) .00052(11)
N1 .0391(11) .0305(9) .0430(11) .0011(8) .0013(8) .0015(8)
N2 .0485(13) .0475(12) .0359(10) .0042(9) .0006(9) .0121(9)
N3 .0397(11) .0453(11) .0272(9) -.0025(8) -.0012(8) -.0066(8)
N4 .0384(11) .0309(9) .0324(9) -.0033(8) -.0018(8) -.0016(8)
N5 .0431(12) .0575(13) .0427(12) .0044(10) -.0010(9) .0001(10)
N6 .0473(13) .0307(10) .0571(14) .0001(9) .0060(10) .0013(9)
N7 .103(2) .0584(15) .0703(18) .0037(14) .0436(16) .0033(13)
N8 .0388(11) .0382(11) .0448(11) -.0023(9) .0006(9) -.0049(9)
N9 .0404(12) .0398(11) .0397(11) -.0032(9) -.0011(9) -.0007(9)
N10 .0653(17) .0501(13) .0906(19) .0124(12) .0021(14) -.0173(14)
C1 .0483(15) .0368(12) .0484(14) .0003(11) -.0015(11) -.0053(11)
C2 .0569(18) .0449(14) .0603(17) .0034(12) -.0037(13) -.0144(13)
C3 .0616(19) .0320(13) .091(2) .0013(12) -.0014(16) -.0143(15)
C4 .0562(17) .0312(12) .074(2) -.0002(11) .0015(14) .0081(13)
C5 .0379(14) .0336(11) .0581(16) .0018(10) .0019(11) .0050(11)
C6 .0535(17) .0427(14) .0542(15) .0022(12) .0014(12) .0195(12)
C7 .082(2) .0660(18) .0330(12) .0080(16) .0003(13) .0127(13)
C8 .073(2) .092(2) .0339(14) -.0008(18) .0028(13) -.0004(14)
C9 .0619(18) .0695(18) .0285(12) -.0094(14) -.0009(12) -.0107(12)
C10 .0512(15) .0376(12) .0408(13) -.0057(11) -.0001(11) -.0112(11)
C11 .0382(13) .0313(11) .0408(12) -.0034(10) -.0024(10) -.0034(10)
C12 .0547(16) .0315(12) .0536(15) -.0016(11) -.0043(12) -.0016(11)
C13 .0599(18) .0388(13) .0518(15) -.0051(12) -.0060(13) .0114(12)
C14 .0561(17) .0532(14) .0356(12) -.0026(12) -.0043(11) .0079(12)
C15 .0523(16) .0377(12) .0325(11) -.0027(10) -.0031(10) -.0034(10)

loop_
_atom_type_symbol
_atom_type_description
_atom_type_scat_dispersion_real
_atom_type_scat_dispersion_imag
_atom_type_scat_source
C C .0033 .0016 'International Tables Vol C Tables 4.2.6.8 and 6.1.1.4'
H H .0000 .0000 'International Tables Vol C Tables 4.2.6.8 and 6.1.1.4'
N N .0061 .0033 'International Tables Vol C Tables 4.2.6.8 and 6.1.1.4'
Ni Ni .3393 1.1124 'International Tables Vol C Tables 4.2.6.8 and 6.1.1.4'
O O .0106 .0060 'International Tables Vol C Tables 4.2.6.8 and 6.1.1.4'

loop_
_geom_angle_atom_site_label_1
_geom_angle_atom_site_label_2
_geom_angle_atom_site_label_3
_geom_angle
_geom_angle_publ_flag
H1A O1 H1B 105.2(19) ?
N3 Ni1 N2 92.34(8) y
N3 Ni1 N5 93.25(8) y
N2 Ni1 N5 92.06(8) y
N3 Ni1 N8 90.83(7) y
N2 Ni1 N8 91.15(8) y
N5 Ni1 N8 174.70(8) y
N3 Ni1 N1 171.21(7) y
N2 Ni1 N1 78.93(8) y
N5 Ni1 N1 88.13(8) y
N8 Ni1 N1 88.35(7) y
N3 Ni1 N4 79.07(7) y
N2 Ni1 N4 171.39(7) y
N5 Ni1 N4 88.96(7) y
N8 Ni1 N4 88.50(7) y
N1 Ni1 N4 109.65(7) y
C1 N1 C5 116.8(2) ?
C1 N1 Ni1 131.86(16) ?
C5 N1 Ni1 111.22(16) ?
C6 N2 C7 119.3(2) ?
C6 N2 Ni1 115.16(17) ?
C7 N2 Ni1 125.51(17) ?
C10 N3 C9 119.5(2) ?
C10 N3 Ni1 115.25(15) ?
C9 N3 Ni1 125.10(16) ?
C15 N4 C11 116.61(19) ?
C15 N4 Ni1 132.37(15) ?
C11 N4 Ni1 111.02(14) ?
N6 N5 Ni1 116.46(17) ?
N7 N6 N5 179.4(3) ?
N9 N8 Ni1 119.84(15) ?
N10 N9 N8 179.5(3) ?
N1 C1 C2 123.2(2) ?
N1 C1 H1 118.4 ?
C2 C1 H1 118.4 ?
C3 C2 C1 119.3(3) ?
C3 C2 H2 120.3 ?
C1 C2 H2 120.3 ?
C2 C3 C4 118.8(2) ?
C2 C3 H3 120.6 ?
C4 C3 H3 120.6 ?
C3 C4 C5 119.0(2) ?
C3 C4 H4 120.5 ?
C5 C4 H4 120.5 ?
N1 C5 C4 122.9(3) ?
N1 C5 C6 115.3(2) ?
C4 C5 C6 121.8(2) ?
N2 C6 C5 119.3(2) ?
N2 C6 H6 120.3 ?
C5 C6 H6 120.3 ?
N2 C7 C8 112.3(2) ?
N2 C7 H7A 109.1 ?
C8 C7 H7A 109.1 ?
N2 C7 H7B 109.1 ?
C8 C7 H7B 109.1 ?
H7A C7 H7B 107.9 ?
C9 C8 C7 114.1(3) ?
C9 C8 H8A 108.7 ?
C7 C8 H8A 108.7 ?
C9 C8 H8B 108.7 ?
C7 C8 H8B 108.7 ?
H8A C8 H8B 107.6 ?
N3 C9 C8 112.6(2) ?
N3 C9 H9A 109.1 ?
C8 C9 H9A 109.1 ?
N3 C9 H9B 109.1 ?
C8 C9 H9B 109.1 ?
H9A C9 H9B 107.8 ?
N3 C10 C11 119.1(2) ?
N3 C10 H10 120.5 ?
C11 C10 H10 120.5 ?
N4 C11 C12 123.3(2) ?
N4 C11 C10 115.36(19) ?
C12 C11 C10 121.4(2) ?
C11 C12 C13 119.1(2) ?
C11 C12 H12 120.5 ?
C13 C12 H12 120.5 ?
C14 C13 C12 118.2(2) ?
C14 C13 H13 120.9 ?
C12 C13 H13 120.9 ?
C13 C14 C15 119.4(2) ?
C13 C14 H14 120.3 ?
C15 C14 H14 120.3 ?
N4 C15 C14 123.4(2) ?
N4 C15 H15 118.3 ?
C14 C15 H15 118.3 ?

loop_
_geom_bond_atom_site_label_1
_geom_bond_atom_site_label_2
_geom_bond_site_symmetry_2
_geom_bond_distance
_geom_bond_publ_flag
O1 H1A . .941(17) ?
O1 H1B . .937(17) ?
Ni1 N3 . 2.0497(18) y
Ni1 N2 . 2.0569(18) y
Ni1 N5 . 2.113(2) y
Ni1 N8 . 2.130(2) y
Ni1 N1 . 2.1339(18) y
Ni1 N4 . 2.1380(18) y
N1 C1 . 1.333(3) ?
N1 C5 . 1.352(3) ?
N2 C6 . 1.259(3) ?
N2 C7 . 1.478(3) ?
N3 C10 . 1.259(3) ?
N3 C9 . 1.475(3) ?
N4 C15 . 1.335(3) ?
N4 C11 . 1.349(3) ?
N5 N6 . 1.185(3) ?
N6 N7 . 1.152(3) ?
N8 N9 . 1.193(2) ?
N9 N10 . 1.154(3) ?
C1 C2 . 1.384(3) ?
C1 H1 . .9300 ?
C2 C3 . 1.367(4) ?
C2 H2 . .9300 ?
C3 C4 . 1.375(4) ?
C3 H3 . .9300 ?
C4 C5 . 1.382(3) ?
C4 H4 . .9300 ?
C5 C6 . 1.467(4) ?
C6 H6 . .9300 ?
C7 C8 . 1.516(4) ?
C7 H7A . .9700 ?
C7 H7B . .9700 ?
C8 C9 . 1.492(4) ?
C8 H8A . .9700 ?
C8 H8B . .9700 ?
C9 H9A . .9700 ?
C9 H9B . .9700 ?
C10 C11 . 1.474(3) ?
C10 H10 . .9300 ?
C11 C12 . 1.373(3) ?
C12 C13 . 1.383(3) ?
C12 H12 . .9300 ?
C13 C14 . 1.371(4) ?
C13 H13 . .9300 ?
C14 C15 . 1.376(3) ?
C14 H14 . .9300 ?
C15 H15 . .9300 ?

loop_
_geom_hbond_atom_site_label_D
_geom_hbond_atom_site_label_H
_geom_hbond_atom_site_label_A
_geom_hbond_site_symmetry_A
_geom_hbond_distance_DH
_geom_hbond_distance_HA
_geom_hbond_distance_DA
_geom_hbond_angle_DHA
O1 H1A N5 . .94(2) 1.96(2) 2.892(3) 171(3)
O1 H1B N8 6_556 .94(2) 1.98(3) 2.901(3) 169(2)
